data_1546716
loop_
_publ_author_name
'Olszowy, Aleksandra'
'Siod\/lak, Dawid'
'Zarychta, Bartosz'

_publ_section_title
;
 3,5-Dimethoxyphenyl 4-methylbenzenesulfonate
;
_journal_coeditor_code BT4054
_journal_issue 7
_journal_name_full IUCrData
_journal_page_first x170980
_journal_paper_doi 10.1107/S2414314617009804
_journal_volume 2
_journal_year 2017
_chemical_formula_iupac 'C15 H16 O5 S'
_chemical_formula_moiety 'C15 H16 O5 S'
_chemical_formula_sum 'C15 H16 O5 S'
_chemical_formula_weight 308.34
_chemical_name_systematic
;
3,5-Dimethoxyphenyl 4-methylbenzenesulfonate
;
_space_group_crystal_system triclinic
_space_group_IT_number 2
_space_group_name_Hall '-P 1'
_space_group_name_H-M_alt 'P -1'
_symmetry_space_group_name_Hall '-P 1'
_symmetry_space_group_name_H-M 'P -1'
_atom_sites_solution_hydrogens geom
_audit_creation_method SHELXL-2013
_cell_angle_alpha 106.583(2)
_cell_angle_beta 94.701(2)
_cell_angle_gamma 111.358(2)
_cell_formula_units_Z 2
_cell_length_a 7.8066(2)
_cell_length_b 8.9238(2)
_cell_length_c 11.9303(3)
_cell_measurement_reflns_used 4805
_cell_measurement_temperature 100.0
_cell_measurement_theta_max 25.998
_cell_measurement_theta_min 3.058
_cell_volume 725.58(4)
_computing_cell_refinement
;
CrysAlisCCD (Oxford Diffraction, 2008)
;
_computing_data_collection
;
CrysAlisCCD (Oxford Diffraction, 2008)
;
_computing_data_reduction
;
CrysAlisRed (Oxford Diffraction, 2008)
;
_computing_molecular_graphics
;
SHELXTL (Sheldrick, 2008)
;
_computing_publication_material
;
SHELXL2014 (Sheldrick, 2015)
;
_computing_structure_refinement
;
SHELXL2014 (Sheldrick, 2015)
;
_computing_structure_solution
;
SHELXS2014 (Sheldrick, 2008)
;
_diffrn_ambient_temperature 100.00(10)
_diffrn_detector_area_resol_mean '1024 x 1024 with blocks 2 x 2'
_diffrn_measured_fraction_theta_full 0.986
_diffrn_measured_fraction_theta_max 0.981
_diffrn_measurement_device_type 'Oxford Diffraction Xcalibur'
_diffrn_measurement_method \w--scan
_diffrn_radiation_type MoK\a
_diffrn_radiation_wavelength 0.71073
_diffrn_reflns_av_R_equivalents 0.0132
_diffrn_reflns_limit_h_max 9
_diffrn_reflns_limit_h_min -8
_diffrn_reflns_limit_k_max 10
_diffrn_reflns_limit_k_min -10
_diffrn_reflns_limit_l_max 14
_diffrn_reflns_limit_l_min -14
_diffrn_reflns_number 4805
_diffrn_reflns_theta_full 25.242
_diffrn_reflns_theta_max 25.998
_diffrn_reflns_theta_min 3.058
_diffrn_standards_decay_% 0
_diffrn_standards_interval_count 0
_diffrn_standards_interval_time 0
_diffrn_standards_number 0
_exptl_absorpt_coefficient_mu 0.242
_exptl_absorpt_correction_type none
_exptl_crystal_colour colourless
_exptl_crystal_density_diffrn 1.411
_exptl_crystal_density_method 'not measured'
_exptl_crystal_description irregular
_exptl_crystal_F_000 324
_exptl_crystal_size_max 0.26
_exptl_crystal_size_mid 0.25
_exptl_crystal_size_min 0.24
_refine_diff_density_max 0.376
_refine_diff_density_min -0.349
_refine_ls_extinction_method none
_refine_ls_goodness_of_fit_ref 1.051
_refine_ls_hydrogen_treatment constr
_refine_ls_matrix_type full
_refine_ls_number_parameters 193
_refine_ls_number_reflns 2795
_refine_ls_number_restraints 0
_refine_ls_restrained_S_all 1.051
_refine_ls_R_factor_all 0.0366
_refine_ls_R_factor_gt 0.0286
_refine_ls_shift/su_max 0.000
_refine_ls_shift/su_mean 0.000
_refine_ls_structure_factor_coef Fsqd
_refine_ls_weighting_details 'w=1/[\s^2^(Fo^2^)+(0.0437P)^2^+0.0255P] where P=(Fo^2^+2Fc^2^)/3'
_refine_ls_weighting_scheme calc
_refine_ls_wR_factor_gt 0.0749
_refine_ls_wR_factor_ref 0.0768
_reflns_number_gt 2316
_reflns_number_total 2795
_reflns_threshold_expression 'I > 2\s(I)'
_cod_data_source_file bt4054sup1.cif
_cod_data_source_block I
_cod_original_cell_volume 725.58(3)
_cod_database_code 1546716
_shelx_space_group_comment
;
The symmetry employed for this shelxl refinement is uniquely defined
by the following loop, which should always be used as a source of
symmetry information in preference to the above space-group names.
They are only intended as comments.
;
_shelxl_version_number .2013

loop_
_space_group_symop_operation_xyz
'x, y, z'
'-x, -y, -z'

loop_
_atom_site_type_symbol
_atom_site_label
_atom_site_fract_x
_atom_site_fract_y
_atom_site_fract_z
_atom_site_U_iso_or_equiv
_atom_site_adp_type
_atom_site_calc_flag
_atom_site_occupancy
S S1 0.73013(5) 0.83595(4) 0.47367(3) 0.01539(11) Uani d 1
O O1 0.81146(14) 0.96873(12) 0.42577(9) 0.0195(2) Uani d 1
C C1 0.80548(19) 0.67126(18) 0.41824(12) 0.0147(3) Uani d 1
C C2 0.91926(19) 0.68105(18) 0.33471(12) 0.0157(3) Uani d 1
H H2 0.9673 0.7794 0.3145 0.019 Uiso calc 1
O O2 0.73567(14) 0.87416(13) 0.59863(9) 0.0217(2) Uani d 1
O O3 0.50777(13) 0.74229(12) 0.41772(8) 0.0157(2) Uani d 1
C C3 0.95988(19) 0.54111(18) 0.28197(12) 0.0168(3) Uani d 1
H H3 1.0349 0.5460 0.2253 0.020 Uiso calc 1
C C4 0.89064(19) 0.39332(18) 0.31217(12) 0.0166(3) Uani d 1
O O4 0.26779(15) 0.29839(13) 0.04463(9) 0.0234(3) Uani d 1
C C5 0.78274(19) 0.39000(18) 0.39973(12) 0.0173(3) Uani d 1
H H5 0.7394 0.2940 0.4229 0.021 Uiso calc 1
O O5 0.32254(15) 0.85268(13) 0.06289(9) 0.0221(2) Uani d 1
C C6 0.7393(2) 0.52739(18) 0.45258(12) 0.0165(3) Uani d 1
H H6 0.6665 0.5236 0.5105 0.020 Uiso calc 1
C C8 0.44594(18) 0.69113(18) 0.29240(12) 0.0148(3) Uani d 1
C C7 0.9329(2) 0.24146(19) 0.25186(14) 0.0224(3) Uani d 1
H H7A 0.8954 0.2084 0.1667 0.034 Uiso calc 1
H H7B 0.8649 0.1479 0.2774 0.034 Uiso calc 1
H H7C 1.0653 0.2714 0.2730 0.034 Uiso calc 1
C C9 0.39824(19) 0.52299(18) 0.22586(12) 0.0163(3) Uani d 1
H H9 0.4173 0.4479 0.2607 0.020 Uiso calc 1
C C10 0.3204(2) 0.46833(18) 0.10448(13) 0.0173(3) Uani d 1
C C11 0.29768(19) 0.58182(18) 0.05261(12) 0.0172(3) Uani d 1
H H11 0.2472 0.5449 -0.0287 0.021 Uiso calc 1
C C12 0.3511(2) 0.75243(19) 0.12328(13) 0.0163(3) Uani d 1
C C13 0.42417(19) 0.80989(18) 0.24526(12) 0.0157(3) Uani d 1
H H13 0.4570 0.9227 0.2931 0.019 Uiso calc 1
C C14 0.1783(2) 0.2341(2) -0.07898(13) 0.0261(4) Uani d 1
H H14A 0.2629 0.2905 -0.1225 0.039 Uiso calc 1
H H14B 0.0668 0.2557 -0.0868 0.039 Uiso calc 1
H H14C 0.1451 0.1132 -0.1106 0.039 Uiso calc 1
C C15 0.3825(2) 1.0314(2) 0.12916(14) 0.0275(4) Uani d 1
H H15A 0.3640 1.0896 0.0759 0.041 Uiso calc 1
H H15B 0.5134 1.0791 0.1661 0.041 Uiso calc 1
H H15C 0.3102 1.0449 0.1897 0.041 Uiso calc 1

loop_
_atom_site_aniso_label
_atom_site_aniso_U_11
_atom_site_aniso_U_22
_atom_site_aniso_U_33
_atom_site_aniso_U_12
_atom_site_aniso_U_13
_atom_site_aniso_U_23
S1 0.01689(19) 0.01626(19) 0.01268(19) 0.00745(15) 0.00219(13) 0.00373(14)
O1 0.0201(5) 0.0157(5) 0.0223(6) 0.0064(4) 0.0022(4) 0.0074(4)
C1 0.0143(7) 0.0157(7) 0.0124(7) 0.0067(6) -0.0007(5) 0.0026(6)
C2 0.0148(7) 0.0159(7) 0.0139(7) 0.0036(6) 0.0006(6) 0.0058(6)
O2 0.0265(6) 0.0261(6) 0.0124(5) 0.0139(5) 0.0019(4) 0.0024(4)
O3 0.0157(5) 0.0206(5) 0.0119(5) 0.0081(4) 0.0040(4) 0.0056(4)
C3 0.0144(7) 0.0214(8) 0.0142(7) 0.0069(6) 0.0037(6) 0.0057(6)
C4 0.0142(7) 0.0172(7) 0.0160(7) 0.0065(6) -0.0008(6) 0.0033(6)
O4 0.0343(6) 0.0172(6) 0.0176(6) 0.0134(5) 0.0002(5) 0.0020(4)
C5 0.0160(7) 0.0167(7) 0.0189(7) 0.0048(6) 0.0014(6) 0.0086(6)
O5 0.0329(6) 0.0195(6) 0.0188(5) 0.0137(5) 0.0041(5) 0.0097(4)
C6 0.0158(7) 0.0202(8) 0.0139(7) 0.0067(6) 0.0040(6) 0.0069(6)
C8 0.0120(7) 0.0207(8) 0.0121(7) 0.0067(6) 0.0036(5) 0.0056(6)
C7 0.0242(8) 0.0205(8) 0.0237(8) 0.0106(7) 0.0069(7) 0.0066(7)
C9 0.0166(7) 0.0190(7) 0.0185(8) 0.0102(6) 0.0049(6) 0.0097(6)
C10 0.0174(7) 0.0162(7) 0.0187(8) 0.0090(6) 0.0048(6) 0.0033(6)
C11 0.0176(7) 0.0213(8) 0.0129(7) 0.0089(6) 0.0027(6) 0.0047(6)
C12 0.0156(7) 0.0199(8) 0.0188(7) 0.0097(6) 0.0068(6) 0.0103(6)
C13 0.0150(7) 0.0147(7) 0.0180(7) 0.0068(6) 0.0060(6) 0.0047(6)
C14 0.0329(9) 0.0219(8) 0.0185(8) 0.0128(7) -0.0013(7) -0.0006(7)
C15 0.0440(10) 0.0207(8) 0.0242(9) 0.0174(8) 0.0080(7) 0.0112(7)

loop_
_atom_type_symbol
_atom_type_description
_atom_type_scat_dispersion_real
_atom_type_scat_dispersion_imag
_atom_type_scat_source
C C 0.0033 0.0016 'International Tables Vol C Tables 4.2.6.8 and 6.1.1.4'
H H 0.0000 0.0000 'International Tables Vol C Tables 4.2.6.8 and 6.1.1.4'
O O 0.0106 0.0060 'International Tables Vol C Tables 4.2.6.8 and 6.1.1.4'
N N 0.0061 0.0033 'International Tables Vol C Tables 4.2.6.8 and 6.1.1.4'
S S 0.1246 0.1234 'International Tables Vol C Tables 4.2.6.8 and 6.1.1.4'

loop_
_geom_angle_atom_site_label_1
_geom_angle_atom_site_label_2
_geom_angle_atom_site_label_3
_geom_angle_site_symmetry_3
_geom_angle
O2 S1 O1 . 120.88(6)
O2 S1 O3 . 102.37(6)
O1 S1 O3 . 108.43(5)
O2 S1 C1 . 110.89(6)
O1 S1 C1 . 110.05(6)
O3 S1 C1 . 102.28(6)
O2 S1 O1 2_776 80.61(5)
O1 S1 O1 2_776 68.92(5)
O3 S1 O1 2_776 176.85(4)
C1 S1 O1 2_776 77.41(5)
C2 C1 C6 . 121.02(13)
C2 C1 S1 . 119.61(11)
C6 C1 S1 . 119.22(11)
C1 C2 C3 . 118.68(13)
C1 C2 H2 . 120.7
C3 C2 H2 . 120.7
C8 O3 S1 . 118.80(8)
C2 C3 C4 . 121.42(13)
C2 C3 H3 . 119.3
C4 C3 H3 . 119.3
C5 C4 C3 . 118.48(13)
C5 C4 C7 . 120.97(13)
C3 C4 C7 . 120.55(13)
C10 O4 C14 . 117.21(11)
C6 C5 C4 . 120.99(13)
C6 C5 H5 . 119.5
C4 C5 H5 . 119.5
C12 O5 C15 . 117.31(12)
C5 C6 C1 . 119.33(13)
C5 C6 H6 . 120.3
C1 C6 H6 . 120.3
C9 C8 C13 . 123.77(13)
C9 C8 O3 . 117.73(12)
C13 C8 O3 . 118.33(12)
C4 C7 H7A . 109.5
C4 C7 H7B . 109.5
H7A C7 H7B . 109.5
C4 C7 H7C . 109.5
H7A C7 H7C . 109.5
H7B C7 H7C . 109.5
C8 C9 C10 . 117.91(13)
C8 C9 H9 . 121.0
C10 C9 H9 . 121.0
O4 C10 C11 . 124.24(13)
O4 C10 C9 . 115.06(12)
C11 C10 C9 . 120.70(13)
C10 C11 C12 . 119.46(13)
C10 C11 H11 . 120.3
C12 C11 H11 . 120.3
O5 C12 C13 . 124.31(13)
O5 C12 C11 . 114.44(13)
C13 C12 C11 . 121.24(13)
C8 C13 C12 . 116.89(13)
C8 C13 H13 . 121.6
C12 C13 H13 . 121.6
O4 C14 H14A . 109.5
O4 C14 H14B . 109.5
H14A C14 H14B . 109.5
O4 C14 H14C . 109.5
H14A C14 H14C . 109.5
H14B C14 H14C . 109.5
O5 C15 H15A . 109.5
O5 C15 H15B . 109.5
H15A C15 H15B . 109.5
O5 C15 H15C . 109.5
H15A C15 H15C . 109.5
H15B C15 H15C . 109.5

loop_
_geom_bond_atom_site_label_1
_geom_bond_atom_site_label_2
_geom_bond_site_symmetry_2
_geom_bond_distance
S1 O2 . 1.4244(10)
S1 O1 . 1.4254(10)
S1 O3 . 1.6101(10)
S1 C1 . 1.7556(14)
S1 O1 2_776 3.2929(10)
C1 C2 . 1.3885(19)
C1 C6 . 1.3910(19)
C2 C3 . 1.3887(19)
C2 H2 . 0.9300
O3 C8 . 1.4171(15)
C3 C4 . 1.395(2)
C3 H3 . 0.9300
C4 C5 . 1.3947(19)
C4 C7 . 1.5070(19)
O4 C10 . 1.3633(17)
O4 C14 . 1.4313(17)
C5 C6 . 1.383(2)
C5 H5 . 0.9300
O5 C12 . 1.3623(17)
O5 C15 . 1.4366(18)
C6 H6 . 0.9300
C8 C9 . 1.373(2)
C8 C13 . 1.3871(19)
C7 H7A . 0.9600
C7 H7B . 0.9600
C7 H7C . 0.9600
C9 C10 . 1.3931(19)
C9 H9 . 0.9300
C10 C11 . 1.382(2)
C11 C12 . 1.396(2)
C11 H11 . 0.9300
C12 C13 . 1.3896(19)
C13 H13 . 0.9300
C14 H14A . 0.9600
C14 H14B . 0.9600
C14 H14C . 0.9600
C15 H15A . 0.9600
C15 H15B . 0.9600
C15 H15C . 0.9600

loop_
_geom_hbond_atom_site_label_D
_geom_hbond_atom_site_label_H
_geom_hbond_atom_site_label_A
_geom_hbond_site_symmetry_A
_geom_hbond_distance_DH
_geom_hbond_distance_HA
_geom_hbond_distance_DA
_geom_hbond_angle_DHA
C15 H15A O4 1_565 0.96 2.35 3.2051(18) 147.3
C15 H15C O2 2_676 0.96 2.51 3.4063(19) 154.6

loop_
_geom_torsion_atom_site_label_1
_geom_torsion_atom_site_label_2
_geom_torsion_atom_site_label_3
_geom_torsion_atom_site_label_4
_geom_torsion_site_symmetry_1
_geom_torsion
O2 S1 C1 C2 . -139.74(11)
O1 S1 C1 C2 . -3.35(13)
O3 S1 C1 C2 . 111.74(11)
O1 S1 C1 C2 2_776 -65.06(11)
O2 S1 C1 C6 . 44.73(13)
O1 S1 C1 C6 . -178.88(11)
O3 S1 C1 C6 . -63.80(12)
O1 S1 C1 C6 2_776 119.40(11)
C6 C1 C2 C3 . 2.6(2)
S1 C1 C2 C3 . -172.83(10)
O2 S1 O3 C8 . 177.23(9)
O1 S1 O3 C8 . 48.40(11)
C1 S1 O3 C8 . -67.86(10)
C1 C2 C3 C4 . -0.7(2)
C2 C3 C4 C5 . -1.7(2)
C2 C3 C4 C7 . 178.63(13)
C3 C4 C5 C6 . 2.3(2)
C7 C4 C5 C6 . -178.07(13)
C4 C5 C6 C1 . -0.4(2)
C2 C1 C6 C5 . -2.1(2)
S1 C1 C6 C5 . 173.38(11)
S1 O3 C8 C9 . 98.87(13)
S1 O3 C8 C13 . -85.70(13)
C13 C8 C9 C10 . -1.2(2)
O3 C8 C9 C10 . 173.96(11)
C14 O4 C10 C11 . -2.0(2)
C14 O4 C10 C9 . 176.90(13)
C8 C9 C10 O4 . -176.98(12)
C8 C9 C10 C11 . 1.9(2)
O4 C10 C11 C12 . 177.91(12)
C9 C10 C11 C12 . -0.9(2)
C15 O5 C12 C13 . 3.8(2)
C15 O5 C12 C11 . -177.20(12)
C10 C11 C12 O5 . 179.96(12)
C10 C11 C12 C13 . -1.0(2)
C9 C8 C13 C12 . -0.6(2)
O3 C8 C13 C12 . -175.70(11)
O5 C12 C13 C8 . -179.37(13)
C11 C12 C13 C8 . 1.7(2)

_cod_database_fobs_code 1546716
